data_2200000
loop_
_publ_author_name
'Wang, Yanmei'
'Tan, Geok-Kheng'
'Koh, Lip-Lin'
'Harrison, Leslie J.'

_publ_section_title
;
 Ricciocarpin A
;
_journal_coeditor_code AC6193
_journal_issue 11
_journal_name_full 'Acta Crystallographica Section E'
_journal_page_first o3800
_journal_page_last o3801
_journal_paper_doi 10.1107/S1600536805028011
_journal_volume 61
_journal_year 2005
_chemical_formula_iupac 'C15 H20 O3'
_chemical_formula_moiety 'C15 H20 O3'
_chemical_formula_sum 'C15 H20 O3'
_chemical_formula_weight 248.31
_chemical_name_common 'ricciocarpin A'
_chemical_name_systematic
;
?
;
_space_group_IT_number 4
_symmetry_cell_setting monoclinic
_symmetry_space_group_name_Hall 'P 2yb'
_symmetry_space_group_name_H-M 'P 1 21 1'
_atom_sites_solution_hydrogens geom
_atom_sites_solution_primary direct
_atom_sites_solution_secondary difmap
_audit_creation_method SHELXL-97
_cell_angle_alpha 90.00
_cell_angle_beta 102.626(2)
_cell_angle_gamma 90.00
_cell_formula_units_Z 2
_cell_length_a 8.5060(7)
_cell_length_b 7.4661(7)
_cell_length_c 10.7330(10)
_cell_measurement_reflns_used 1191
_cell_measurement_temperature 295(2)
_cell_measurement_theta_max 26.53
_cell_measurement_theta_min 2.45
_cell_volume 665.13(10)
_computing_cell_refinement SMART
_computing_data_collection 'SMART (Bruker, 2002)'
_computing_data_reduction 'SAINT (Bruker, 2002)'
_computing_molecular_graphics 'SHELXTL (Bruker, 2002)'
_computing_publication_material SHELXTL
_computing_structure_refinement 'SHELXL97 (Sheldrick, 1997)'
_computing_structure_solution 'SHELXS97 (Sheldrick, 1990)'
_diffrn_ambient_temperature 295(2)
_diffrn_measured_fraction_theta_full 1.000
_diffrn_measured_fraction_theta_max 1.000
_diffrn_measurement_device_type 'Bruker SMART CCD area-detector'
_diffrn_measurement_method '\f and \w'
_diffrn_radiation_monochromator graphite
_diffrn_radiation_source 'fine-focus sealed tube'
_diffrn_radiation_type MoK\a
_diffrn_radiation_wavelength 0.71073
_diffrn_reflns_av_R_equivalents 0.021
_diffrn_reflns_av_sigmaI/netI 0.0241
_diffrn_reflns_limit_h_max 9
_diffrn_reflns_limit_h_min -10
_diffrn_reflns_limit_k_max 8
_diffrn_reflns_limit_k_min -8
_diffrn_reflns_limit_l_max 12
_diffrn_reflns_limit_l_min -10
_diffrn_reflns_number 3961
_diffrn_reflns_theta_full 25.00
_diffrn_reflns_theta_max 25.00
_diffrn_reflns_theta_min 1.94
_diffrn_standards_decay_% 0
_diffrn_standards_interval_count 0
_diffrn_standards_interval_time 0
_diffrn_standards_number 0
_exptl_absorpt_coefficient_mu 0.085
_exptl_absorpt_correction_T_max 0.9966
_exptl_absorpt_correction_T_min 0.9832
_exptl_absorpt_correction_type multi-scan
_exptl_absorpt_process_details '(SADABS, Sheldrick, 2001)'
_exptl_crystal_colour colourless
_exptl_crystal_density_diffrn 1.240
_exptl_crystal_density_method 'not measured'
_exptl_crystal_description plate
_exptl_crystal_F_000 268
_exptl_crystal_size_max 0.20
_exptl_crystal_size_mid 0.10
_exptl_crystal_size_min 0.04
_refine_diff_density_max 0.195
_refine_diff_density_min -0.179
_refine_ls_abs_structure_details 'not determined, Friedel opposites merged'
_refine_ls_extinction_method none
_refine_ls_goodness_of_fit_ref 1.192
_refine_ls_hydrogen_treatment constr
_refine_ls_matrix_type full
_refine_ls_number_parameters 162
_refine_ls_number_reflns 1269
_refine_ls_number_restraints 1
_refine_ls_restrained_S_all 1.191
_refine_ls_R_factor_all 0.0654
_refine_ls_R_factor_gt 0.0613
_refine_ls_shift/su_max 0.000
_refine_ls_shift/su_mean 0.000
_refine_ls_structure_factor_coef Fsqd
_refine_ls_weighting_details 'calc w = 1/[\s^2^(Fo^2^)+(0.0487P)^2^+0.1173P] where P = (Fo^2^+2Fc^2^)/3'
_refine_ls_weighting_scheme calc
_refine_ls_wR_factor_gt 0.1441
_refine_ls_wR_factor_ref 0.1462
_reflns_number_gt 1188
_reflns_number_total 1269
_reflns_threshold_expression I>2\s(I)
_cod_data_source_file ac6193.cif
_cod_data_source_block 1
_cod_depositor_comments
;
The following automatic conversions were performed:
'_symmetry_cell_setting' value 'Monoclinic' changed to 'monoclinic'
according to '/home/saulius/struct/CIF-dictionaries/cif_core.dic'
dictionary named 'cif_core.dic' version 2.4.1 from
2010-06-29.

'_exptl_absorpt_correction_type' value 'Multi-Scan' changed
to 'multi-scan' according to
'/home/saulius/struct/CIF-dictionaries/cif_core.dic' dictionary named
'cif_core.dic' version 2.4.1 from 2010-06-29.

Automatic conversion script
Id: cif_fix_enum 1527 2010-12-29 10:47:43Z saulius 

The following automatic conversions were performed:

'_symmetry_cell_setting' value 'Monoclinic' changed to 'monoclinic'
according to /home/saulius/struct/CIF-dictionaries/cif_core.dic
dictionary named 'cif_core.dic' version 2.4.1 from
2010-06-29.

'_exptl_absorpt_correction_type' value 'Multi-Scan'
changed to 'multi-scan' according to
/home/saulius/struct/CIF-dictionaries/cif_core.dic dictionary named
'cif_core.dic' version 2.4.1 from 2010-06-29.

Automatic conversion script
Id: cif_fix_values 1715 2011-07-08 13:25:40Z adriana 
;
_cod_original_sg_symbol_H-M 'P 21'
_cod_database_code 2200000
_cod_database_fobs_code 2200000

loop_
_symmetry_equiv_pos_as_xyz
'x, y, z'
'-x, y+1/2, -z'

loop_
_atom_site_label
_atom_site_fract_x
_atom_site_fract_y
_atom_site_fract_z
_atom_site_U_iso_or_equiv
_atom_site_adp_type
_atom_site_calc_flag
_atom_site_refinement_flags
_atom_site_occupancy
_atom_site_type_symbol
C12 0.1308(7) 0.8375(9) 0.1655(5) 0.0753(17) Uani d . 1 C
H12 0.1156 0.7146 0.1553 0.090 Uiso calc R 1 H
O2 0.1909(4) 0.6505(5) 0.3953(3) 0.0568(9) Uani d . 1 O
O3 0.2200(5) 0.3919(5) 0.4919(4) 0.0828(12) Uani d . 1 O
C1 0.2304(5) 0.6521(6) 0.6241(4) 0.0480(10) Uani d . 1 C
H1 0.1259 0.7070 0.6247 0.058 Uiso calc R 1 H
C2 0.2744(6) 0.5312(7) 0.7408(5) 0.0621(13) Uani d . 1 C
H2A 0.3766 0.4729 0.7420 0.074 Uiso calc R 1 H
H2B 0.1930 0.4390 0.7364 0.074 Uiso calc R 1 H
C3 0.2867(6) 0.6402(8) 0.8626(4) 0.0607(13) Uani d . 1 C
H3A 0.1808 0.6849 0.8664 0.073 Uiso calc R 1 H
H3B 0.3237 0.5634 0.9360 0.073 Uiso calc R 1 H
C4 0.4015(6) 0.7963(7) 0.8683(4) 0.0549(12) Uani d . 1 C
H4A 0.5098 0.7499 0.8770 0.066 Uiso calc R 1 H
H4B 0.3995 0.8663 0.9441 0.066 Uiso calc R 1 H
C5 0.3636(5) 0.9201(6) 0.7518(4) 0.0468(10) Uani d . 1 C
C6 0.3556(5) 0.8059(6) 0.6311(4) 0.0451(10) Uani d . 1 C
H6 0.4612 0.7484 0.6407 0.054 Uiso calc R 1 H
C7 0.3259(5) 0.9092(6) 0.5046(4) 0.0513(11) Uani d . 1 C
H7A 0.3118 1.0352 0.5215 0.062 Uiso calc R 1 H
H7B 0.4200 0.8981 0.4679 0.062 Uiso calc R 1 H
C8 0.1800(5) 0.8437(6) 0.4090(4) 0.0479(10) Uani d . 1 C
H8 0.0831 0.8717 0.4406 0.057 Uiso calc R 1 H
C9 0.1637(5) 0.9238(7) 0.2790(4) 0.0497(11) Uani d . 1 C
C10 0.1761(6) 1.1036(8) 0.2498(5) 0.0621(13) Uani d . 1 C
H10 0.1979 1.1973 0.3082 0.075 Uiso calc R 1 H
C11 0.1512(6) 1.1182(9) 0.1241(4) 0.0617(13) Uani d . 1 C
H11 0.1529 1.2251 0.0799 0.074 Uiso calc R 1 H
O1 0.1231(5) 0.9553(8) 0.0697(4) 0.0965(15) Uani d . 1 O
C15 0.2133(6) 0.5519(6) 0.5018(5) 0.0530(12) Uani d . 1 C
C13 0.5008(6) 1.0549(7) 0.7624(5) 0.0625(13) Uani d . 1 C
H13A 0.5121 1.1212 0.8404 0.094 Uiso calc R 1 H
H13B 0.4774 1.1359 0.6912 0.094 Uiso calc R 1 H
H13C 0.5993 0.9924 0.7621 0.094 Uiso calc R 1 H
C14 0.2076(6) 1.0222(7) 0.7479(5) 0.0562(12) Uani d . 1 C
H14A 0.1831 1.0950 0.6724 0.084 Uiso calc R 1 H
H14B 0.2199 1.0973 0.8220 0.084 Uiso calc R 1 H
H14C 0.1215 0.9387 0.7469 0.084 Uiso calc R 1 H

loop_
_atom_site_aniso_label
_atom_site_aniso_U_11
_atom_site_aniso_U_22
_atom_site_aniso_U_33
_atom_site_aniso_U_12
_atom_site_aniso_U_13
_atom_site_aniso_U_23
C12 0.102(4) 0.077(4) 0.043(3) 0.004(3) 0.008(3) -0.015(3)
O2 0.066(2) 0.0516(19) 0.0534(18) -0.0056(16) 0.0156(15) -0.0151(17)
O3 0.122(3) 0.045(2) 0.081(3) -0.004(2) 0.022(2) -0.017(2)
C1 0.048(2) 0.044(2) 0.053(2) 0.001(2) 0.0106(19) -0.006(2)
C2 0.068(3) 0.045(3) 0.071(3) -0.003(3) 0.013(3) 0.005(2)
C3 0.070(3) 0.058(3) 0.053(3) 0.004(2) 0.010(2) 0.019(3)
C4 0.058(3) 0.062(3) 0.043(2) 0.000(2) 0.005(2) -0.004(2)
C5 0.052(2) 0.045(2) 0.042(2) 0.001(2) 0.0050(18) -0.004(2)
C6 0.043(2) 0.043(3) 0.050(2) -0.0003(18) 0.0105(18) 0.000(2)
C7 0.059(3) 0.051(3) 0.044(2) -0.014(2) 0.010(2) -0.009(2)
C8 0.050(2) 0.048(2) 0.049(2) 0.004(2) 0.019(2) -0.009(2)
C9 0.042(2) 0.063(3) 0.044(2) 0.002(2) 0.0101(18) -0.006(2)
C10 0.062(3) 0.072(3) 0.052(3) -0.007(3) 0.011(2) -0.002(3)
C11 0.064(3) 0.072(3) 0.045(3) -0.006(3) 0.004(2) 0.005(3)
O1 0.110(3) 0.130(4) 0.047(2) 0.010(3) 0.012(2) -0.003(3)
C15 0.060(3) 0.040(3) 0.063(3) -0.008(2) 0.020(2) -0.010(2)
C13 0.072(3) 0.058(3) 0.052(3) -0.019(2) 0.000(2) -0.007(2)
C14 0.071(3) 0.045(3) 0.055(3) 0.005(2) 0.019(2) -0.007(2)

loop_
_atom_type_symbol
_atom_type_description
_atom_type_scat_dispersion_real
_atom_type_scat_dispersion_imag
_atom_type_scat_source
C C 0.0033 0.0016 'International Tables Vol C Tables 4.2.6.8 and 6.1.1.4'
H H 0.0000 0.0000 'International Tables Vol C Tables 4.2.6.8 and 6.1.1.4'
O O 0.0106 0.0060 'International Tables Vol C Tables 4.2.6.8 and 6.1.1.4'

loop_
_geom_angle_atom_site_label_1
_geom_angle_atom_site_label_2
_geom_angle_atom_site_label_3
_geom_angle
O1 C12 C9 110.1(6)
O1 C12 H12 124.9
C9 C12 H12 124.9
C15 O2 C8 117.4(3)
C15 C1 C2 112.7(4)
C15 C1 C6 110.3(3)
C2 C1 C6 110.8(3)
C15 C1 H1 107.6
C2 C1 H1 107.6
C6 C1 H1 107.6
C1 C2 C3 110.3(4)
C1 C2 H2A 109.6
C3 C2 H2A 109.6
C1 C2 H2B 109.6
C3 C2 H2B 109.6
H2A C2 H2B 108.1
C4 C3 C2 111.7(4)
C4 C3 H3A 109.3
C2 C3 H3A 109.3
C4 C3 H3B 109.3
C2 C3 H3B 109.3
H3A C3 H3B 107.9
C3 C4 C5 114.4(4)
C3 C4 H4A 108.7
C5 C4 H4A 108.7
C3 C4 H4B 108.7
C5 C4 H4B 108.7
H4A C4 H4B 107.6
C14 C5 C13 108.6(4)
C14 C5 C4 110.6(4)
C13 C5 C4 108.4(3)
C14 C5 C6 112.1(4)
C13 C5 C6 108.7(4)
C4 C5 C6 108.4(4)
C7 C6 C5 115.7(3)
C7 C6 C1 110.4(3)
C5 C6 C1 110.7(3)
C7 C6 H6 106.5
C5 C6 H6 106.5
C1 C6 H6 106.5
C8 C7 C6 113.0(4)
C8 C7 H7A 109.0
C6 C7 H7A 109.0
C8 C7 H7B 109.0
C6 C7 H7B 109.0
H7A C7 H7B 107.8
O2 C8 C9 107.2(4)
O2 C8 C7 109.2(4)
C9 C8 C7 113.6(4)
O2 C8 H8 108.9
C9 C8 H8 108.9
C7 C8 H8 108.9
C12 C9 C10 105.6(5)
C12 C9 C8 127.5(5)
C10 C9 C8 126.9(4)
C11 C10 C9 107.9(5)
C11 C10 H10 126.1
C9 C10 H10 126.1
C10 C11 O1 110.0(5)
C10 C11 H11 125.0
O1 C11 H11 125.0
C12 O1 C11 106.5(4)
O3 C15 O2 118.2(5)
O3 C15 C1 125.4(5)
O2 C15 C1 116.4(4)
C5 C13 H13A 109.5
C5 C13 H13B 109.5
H13A C13 H13B 109.5
C5 C13 H13C 109.5
H13A C13 H13C 109.5
H13B C13 H13C 109.5
C5 C14 H14A 109.5
C5 C14 H14B 109.5
H14A C14 H14B 109.5
C5 C14 H14C 109.5
H14A C14 H14C 109.5
H14B C14 H14C 109.5

loop_
_geom_bond_atom_site_label_1
_geom_bond_atom_site_label_2
_geom_bond_distance
C12 O1 1.344(7)
C12 C9 1.352(7)
C12 H12 0.9300
O2 C15 1.338(6)
O2 C8 1.455(6)
O3 C15 1.201(6)
C1 C15 1.490(6)
C1 C2 1.523(7)
C1 C6 1.557(6)
C1 H1 0.9800
C2 C3 1.523(7)
C2 H2A 0.9700
C2 H2B 0.9700
C3 C4 1.513(7)
C3 H3A 0.9700
C3 H3B 0.9700
C4 C5 1.532(6)
C4 H4A 0.9700
C4 H4B 0.9700
C5 C14 1.523(6)
C5 C13 1.527(6)
C5 C6 1.540(6)
C6 C7 1.534(6)
C6 H6 0.9800
C7 C8 1.508(6)
C7 H7A 0.9700
C7 H7B 0.9700
C8 C9 1.496(6)
C8 H8 0.9800
C9 C10 1.388(7)
C10 C11 1.323(6)
C10 H10 0.9300
C11 O1 1.348(8)
C11 H11 0.9300
C13 H13A 0.9600
C13 H13B 0.9600
C13 H13C 0.9600
C14 H14A 0.9600
C14 H14B 0.9600
C14 H14C 0.9600

loop_
_cod_related_entry_id
_cod_related_entry_database
_cod_related_entry_code
1 ChemSpider 9033118
